data_4028933
loop_
_publ_author_name
'Sa\~nudo, Mar\'ia'
'Garc\'ia-Valverde, Mar\'ia'
'Marcaccini, Stefano'
'Delgado, Jacinto J.'
'Rojo, Josefa'
'Torroba, Tom\'as'

_publ_section_title
;
 Synthesis of Benzodiazepine \b-Turn Mimetics by an Ugi
 4CC/Staudinger/Aza-Wittig Sequence. Solving the Conformational Behavior
 of the Ugi 4CC Adducts
;
_journal_issue 5
_journal_name_full 'The Journal of Organic Chemistry'
_journal_page_first 2189
_journal_page_last 2192
_journal_paper_doi 10.1021/jo8025862
_journal_volume 74
_journal_year 2009
_chemical_formula_moiety '2(C29 H27 F2 I N2 O3), C2 H6 O'
_chemical_formula_sum 'C30 H30 F2 I N2 O3.5'
_chemical_formula_weight 639.46
_chemical_name_systematic
; 
 ? 
;
_space_group_IT_number 9
_symmetry_cell_setting monoclinic
_symmetry_space_group_name_Hall 'C -2yc'
_symmetry_space_group_name_H-M 'C 1 c 1'
_atom_sites_solution_hydrogens geom
_atom_sites_solution_primary direct
_atom_sites_solution_secondary difmap
_audit_creation_method SHELXL-97
_cell_angle_alpha 90.00
_cell_angle_beta 95.283(3)
_cell_angle_gamma 90.00
_cell_formula_units_Z 8
_cell_length_a 8.0353(13)
_cell_length_b 34.944(6)
_cell_length_c 20.106(3)
_cell_measurement_reflns_used 3290
_cell_measurement_temperature 173(2)
_cell_measurement_theta_max 23.20
_cell_measurement_theta_min 2.34
_cell_volume 5621.5(16)
_computing_cell_refinement 'Bruker SMART'
_computing_data_collection 'Bruker SMART'
_computing_data_reduction 'Bruker SAINT'
_computing_molecular_graphics 'Bruker SHELXTL'
_computing_publication_material 'Bruker SHELXTL'
_computing_structure_refinement 'SHELXL-97 (Sheldrick, 1997)'
_computing_structure_solution 'SHELXS-97 (Sheldrick, 1990)'
_diffrn_ambient_temperature 173(2)
_diffrn_measured_fraction_theta_full 0.995
_diffrn_measured_fraction_theta_max 0.995
_diffrn_measurement_device_type 'CCD area detector'
_diffrn_measurement_method 'omega scans'
_diffrn_radiation_monochromator graphite
_diffrn_radiation_source 'fine-focus sealed tube'
_diffrn_radiation_type MoK\a
_diffrn_radiation_wavelength 0.71073
_diffrn_reflns_av_R_equivalents 0.0687
_diffrn_reflns_av_sigmaI/netI 0.0748
_diffrn_reflns_limit_h_max 8
_diffrn_reflns_limit_h_min -8
_diffrn_reflns_limit_k_max 34
_diffrn_reflns_limit_k_min -34
_diffrn_reflns_limit_l_max 20
_diffrn_reflns_limit_l_min -20
_diffrn_reflns_number 18093
_diffrn_reflns_theta_full 20.85
_diffrn_reflns_theta_max 20.85
_diffrn_reflns_theta_min 1.17
_diffrn_standards_decay_% 0
_exptl_absorpt_coefficient_mu 1.188
_exptl_absorpt_correction_T_max 0.942
_exptl_absorpt_correction_T_min 0.7234
_exptl_absorpt_correction_type multi-scan
_exptl_absorpt_process_details 'SADABS (SHELDRICK, 2001)'
_exptl_crystal_colour COLOURLESS
_exptl_crystal_density_diffrn 1.511
_exptl_crystal_density_method 'not measured'
_exptl_crystal_description prism
_exptl_crystal_F_000 2584
_exptl_crystal_size_max 0.60
_exptl_crystal_size_mid 0.05
_exptl_crystal_size_min 0.05
_refine_diff_density_max 0.589
_refine_diff_density_min -1.535
_refine_diff_density_rms 0.140
_refine_ls_abs_structure_details 'Flack H D (1983), Acta Cryst. A39, 876-881'
_refine_ls_abs_structure_Flack 0.00
_refine_ls_extinction_method none
_refine_ls_goodness_of_fit_ref 1.160
_refine_ls_hydrogen_treatment constr
_refine_ls_matrix_type full
_refine_ls_number_parameters 418
_refine_ls_number_reflns 5854
_refine_ls_number_restraints 2
_refine_ls_restrained_S_all 1.160
_refine_ls_R_factor_all 0.0656
_refine_ls_R_factor_gt 0.0617
_refine_ls_shift/su_max 3.766
_refine_ls_shift/su_mean 0.017
_refine_ls_structure_factor_coef Fsqd
_refine_ls_weighting_details 'calc w=1/[\s^2^(Fo^2^)+(0.0708P)^2^+28.9298P] where P=(Fo^2^+2Fc^2^)/3'
_refine_ls_weighting_scheme calc
_refine_ls_wR_factor_gt 0.1395
_refine_ls_wR_factor_ref 0.1516
_reflns_number_gt 5610
_reflns_number_total 5854
_reflns_threshold_expression >2sigma(I)
_cod_data_source_file jo8025862sup1.cif
_cod_data_source_block comp_5zd
_cod_depositor_comments
;
The following automatic conversions were performed:

'_symmetry_cell_setting' value 'Monoclinic' changed to 'monoclinic'
according to /home/saulius/struct/CIF-dictionaries/cif_core.dic
dictionary named 'cif_core.dic' version 2.4.2 from 2011-04-26.

Automatic conversion script
Id: cif_fix_values 1891 2012-01-12 08:04:46Z andrius 
;
_cod_original_cell_volume 5621.6(16)
_cod_original_sg_symbol_H-M Cc
_cod_database_code 4028933

loop_
_symmetry_equiv_pos_as_xyz
'x, y, z'
'x, -y, z+1/2'
'x+1/2, y+1/2, z'
'x+1/2, -y+1/2, z+1/2'

loop_
_atom_site_label
_atom_site_type_symbol
_atom_site_fract_x
_atom_site_fract_y
_atom_site_fract_z
_atom_site_U_iso_or_equiv
_atom_site_adp_type
_atom_site_occupancy
_atom_site_symmetry_multiplicity
_atom_site_calc_flag
_atom_site_refinement_flags
I1 I 0.69299(9) 0.11967(2) 0.75084(5) 0.0328(3) Uani 1 1 d .
I2 I -0.15655(9) 0.41734(2) 0.39009(5) 0.0306(3) Uani 1 1 d .
F1 F 0.4087(13) 0.3396(2) 0.7076(4) 0.060(3) Uani 1 1 d .
F2 F 0.7326(10) 0.3711(2) 0.9040(5) 0.053(3) Uani 1 1 d .
F3 F 0.1671(11) 0.6303(2) 0.3984(4) 0.046(2) Uani 1 1 d .
F4 F -0.1103(13) 0.6547(3) 0.1906(5) 0.074(3) Uani 1 1 d .
N1 N 0.5343(12) 0.2257(3) 0.7434(5) 0.014(2) Uani 1 1 d .
N2 N 0.2867(13) 0.1750(3) 0.6818(5) 0.020(3) Uani 1 1 d .
H2A H 0.3929 0.1689 0.6902 0.024 Uiso 1 1 calc R
N3 N 0.0526(12) 0.5185(3) 0.3763(5) 0.013(2) Uani 1 1 d .
N4 N 0.2890(14) 0.4686(3) 0.4489(5) 0.025(3) Uani 1 1 d .
H4A H 0.1804 0.4647 0.4451 0.030 Uiso 1 1 calc R
O1 O 0.4949(11) 0.1955(3) 0.8399(5) 0.029(2) Uani 1 1 d .
O2 O 0.0885(10) 0.2201(2) 0.6859(5) 0.026(2) Uani 1 1 d .
O3 O 0.1477(10) 0.2820(3) 0.7460(5) 0.032(3) Uani 1 1 d .
H3 H 0.1040 0.2734 0.7094 0.048 Uiso 1 1 calc R
O4 O 0.1028(12) 0.4779(3) 0.2930(5) 0.033(2) Uani 1 1 d .
O5 O 0.4994(11) 0.5105(3) 0.4393(5) 0.032(2) Uani 1 1 d .
O6 O 0.4475(12) 0.5705(3) 0.3723(5) 0.035(3) Uani 1 1 d .
H6 H 0.5033 0.5532 0.3929 0.053 Uiso 1 1 calc R
C1 C 0.8439(16) 0.1635(4) 0.7982(7) 0.0283(14) Uani 1 1 d .
C2 C 1.0121(16) 0.1559(4) 0.8141(7) 0.0283(14) Uani 1 1 d .
H2 H 1.0608 0.1321 0.8038 0.034 Uiso 1 1 calc R
C3 C 1.1055(17) 0.1853(4) 0.8461(7) 0.0283(14) Uani 1 1 d .
H3A H 1.2215 0.1812 0.8575 0.034 Uiso 1 1 calc R
C4 C 1.0412(16) 0.2183(4) 0.8613(7) 0.0283(14) Uani 1 1 d .
H4 H 1.1105 0.2369 0.8845 0.034 Uiso 1 1 calc R
C5 C 0.8748(16) 0.2265(4) 0.8441(7) 0.0283(14) Uani 1 1 d .
H5 H 0.8302 0.2506 0.8553 0.034 Uiso 1 1 calc R
C6 C 0.7716(16) 0.1990(4) 0.8099(7) 0.0283(14) Uani 1 1 d .
C7 C 0.5879(17) 0.2055(4) 0.7991(6) 0.019(2) Uani 1 1 d .
C8 C 0.6427(16) 0.2426(4) 0.6960(6) 0.0216(16) Uani 1 1 d .
H8A H 0.7593 0.2343 0.7081 0.026 Uiso 1 1 calc R
H8B H 0.6393 0.2708 0.6999 0.026 Uiso 1 1 calc R
C9 C 0.592(2) 0.2315(5) 0.6258(7) 0.0378(17) Uani 1 1 d .
C10 C 0.666(2) 0.1995(4) 0.5983(7) 0.0378(17) Uani 1 1 d .
H10 H 0.7467 0.1853 0.6257 0.045 Uiso 1 1 calc R
C11 C 0.6271(19) 0.1875(4) 0.5333(7) 0.0378(17) Uani 1 1 d .
H11 H 0.6800 0.1661 0.5151 0.045 Uiso 1 1 calc R
C12 C 0.5069(19) 0.2085(4) 0.4964(7) 0.0378(17) Uani 1 1 d .
H12 H 0.4739 0.2005 0.4520 0.045 Uiso 1 1 calc R
C13 C 0.4355(19) 0.2388(4) 0.5190(7) 0.0378(17) Uani 1 1 d .
H13 H 0.3529 0.2523 0.4914 0.045 Uiso 1 1 calc R
C14 C 0.483(2) 0.2515(5) 0.5854(7) 0.0378(17) Uani 1.00(3) 1 d .
H14 H 0.4363 0.2743 0.6012 0.045 Uiso 1.0(2) 1 calc R
C15 C 0.3587(16) 0.2358(4) 0.7331(6) 0.0216(16) Uani 1 1 d .
C16 C 0.3061(16) 0.2697(4) 0.7561(6) 0.0216(16) Uani 1 1 d .
C17 C 0.4168(18) 0.2965(4) 0.7949(7) 0.0320(15) Uani 1 1 d .
C18 C 0.4788(17) 0.2888(4) 0.8619(7) 0.0320(15) Uani 1 1 d .
H18 H 0.4483 0.2656 0.8823 0.038 Uiso 1 1 calc R
C19 C 0.5825(18) 0.3142(4) 0.8980(8) 0.0320(15) Uani 1 1 d .
H19 H 0.6228 0.3089 0.9430 0.038 Uiso 1 1 calc R
C20 C 0.6247(18) 0.3462(4) 0.8683(7) 0.0320(15) Uani 1 1 d .
C21 C 0.5748(18) 0.3563(4) 0.8044(7) 0.0320(15) Uani 1 1 d .
H21 H 0.6113 0.3789 0.7841 0.038 Uiso 1 1 calc R
C22 C 0.4654(18) 0.3304(4) 0.7717(8) 0.0320(15) Uani 1 1 d .
C23 C 0.2354(17) 0.2097(4) 0.6991(6) 0.0216(16) Uani 1 1 d .
C24 C 0.1715(19) 0.1467(4) 0.6492(7) 0.0290(15) Uani 1 1 d .
H24 H 0.0646 0.1483 0.6709 0.035 Uiso 1 1 calc R
C25 C 0.1303(18) 0.1528(4) 0.5767(7) 0.0290(15) Uani 1 1 d .
H25A H 0.2345 0.1522 0.5540 0.035 Uiso 1 1 calc R
H25B H 0.0799 0.1785 0.5695 0.035 Uiso 1 1 calc R
C26 C 0.005(2) 0.1218(4) 0.5442(7) 0.0290(15) Uani 1 1 d .
H26A H -0.1048 0.1244 0.5623 0.035 Uiso 1 1 calc R
H26B H -0.0112 0.1256 0.4952 0.035 Uiso 1 1 calc R
C27 C 0.076(2) 0.0820(4) 0.5596(7) 0.0290(15) Uani 1 1 d .
H27A H 0.1724 0.0779 0.5333 0.035 Uiso 1 1 calc R
H27B H -0.0105 0.0628 0.5449 0.035 Uiso 1 1 calc R
C28 C 0.1328(18) 0.0752(4) 0.6352(7) 0.0290(15) Uani 1 1 d .
H28A H 0.0330 0.0735 0.6605 0.035 Uiso 1 1 calc R
H28B H 0.1931 0.0505 0.6403 0.035 Uiso 1 1 calc R
C29 C 0.2458(18) 0.1071(4) 0.6645(7) 0.0290(15) Uani 1 1 d .
H29A H 0.3556 0.1052 0.6460 0.035 Uiso 1 1 calc R
H29B H 0.2645 0.1037 0.7135 0.035 Uiso 1 1 calc R
C30 C -0.2705(17) 0.4591(4) 0.3285(7) 0.0287(15) Uani 1 1 d .
C31 C -0.4434(16) 0.4575(4) 0.3070(6) 0.0287(15) Uani 1 1 d .
H31 H -0.5083 0.4373 0.3228 0.034 Uiso 1 1 calc R
C32 C -0.5204(17) 0.4839(4) 0.2641(7) 0.0287(15) Uani 1 1 d .
H32 H -0.6349 0.4809 0.2485 0.034 Uiso 1 1 calc R
C33 C -0.4311(17) 0.5149(4) 0.2436(7) 0.0287(15) Uani 1 1 d .
H33 H -0.4861 0.5333 0.2147 0.034 Uiso 1 1 calc R
C34 C -0.2680(16) 0.5195(4) 0.2639(7) 0.0287(15) Uani 1 1 d .
H34 H -0.2089 0.5411 0.2496 0.034 Uiso 1 1 calc R
C35 C -0.1846(17) 0.4917(4) 0.3068(7) 0.0287(15) Uani 1 1 d .
C36 C 0.0023(17) 0.4954(4) 0.3264(7) 0.019(2) Uani 1 1 d .
C37 C -0.0591(15) 0.5387(4) 0.4176(6) 0.0195(6) Uani 1 1 d .
H37A H -0.1752 0.5306 0.4037 0.023 Uiso 1 1 calc R
H37B H -0.0516 0.5664 0.4083 0.023 Uiso 1 1 calc R
C38 C -0.0275(18) 0.5329(4) 0.4899(7) 0.0383(17) Uani 1 1 d .
C39 C 0.095(2) 0.5532(4) 0.5290(7) 0.0383(17) Uani 1 1 d .
H39 H 0.1559 0.5725 0.5084 0.046 Uiso 1 1 calc R
C40 C 0.131(2) 0.5464(4) 0.5968(7) 0.0383(17) Uani 1 1 d .
H40 H 0.2147 0.5610 0.6216 0.046 Uiso 1 1 calc R
C41 C 0.045(2) 0.5186(4) 0.6283(7) 0.0383(17) Uani 1 1 d .
H41 H 0.0671 0.5145 0.6750 0.046 Uiso 1 1 calc R
C42 C -0.071(2) 0.4968(4) 0.5917(7) 0.0383(17) Uani 1 1 d .
H42 H -0.1276 0.4768 0.6122 0.046 Uiso 1 1 calc R
C43 C -0.106(2) 0.5049(4) 0.5224(7) 0.0383(17) Uani 1 1 d .
H43 H -0.1889 0.4899 0.4975 0.046 Uiso 1 1 calc R
C44 C 0.2314(16) 0.5279(4) 0.3886(6) 0.0195(6) Uani 1 1 d .
C45 C 0.2921(17) 0.5596(4) 0.3607(6) 0.019(3) Uani 1 1 d .
C46 C 0.1833(19) 0.5855(4) 0.3142(7) 0.0379(17) Uani 1 1 d .
C47 C 0.1446(18) 0.5734(4) 0.2498(7) 0.0379(17) Uani 1 1 d .
H47 H 0.1853 0.5497 0.2347 0.045 Uiso 1 1 calc R
C48 C 0.0433(19) 0.5971(4) 0.2069(8) 0.0379(17) Uani 1 1 d .
H48 H 0.0136 0.5897 0.1619 0.045 Uiso 1 1 calc R
C49 C -0.0141(19) 0.6320(4) 0.2315(7) 0.0379(17) Uani 1 1 d .
C50 C 0.0238(19) 0.6435(4) 0.2948(7) 0.0379(17) Uani 1 1 d .
H50 H -0.0184 0.6667 0.3113 0.045 Uiso 1 1 calc R
C51 C 0.130(2) 0.6191(4) 0.3354(8) 0.0379(17) Uani 1 1 d .
C52 C 0.3484(17) 0.5018(4) 0.4238(6) 0.0195(6) Uani 1 1 d .
C53 C 0.402(2) 0.4384(4) 0.4831(7) 0.0441(18) Uani 1 1 d .
H53 H 0.5163 0.4413 0.4674 0.053 Uiso 1 1 calc R
C54 C 0.417(2) 0.4421(4) 0.5555(7) 0.0441(18) Uani 1 1 d .
H54A H 0.3043 0.4412 0.5718 0.053 Uiso 1 1 calc R
H54B H 0.4687 0.4670 0.5686 0.053 Uiso 1 1 calc R
C55 C 0.523(2) 0.4098(4) 0.5865(8) 0.0441(18) Uani 1 1 d .
H55A H 0.6378 0.4126 0.5732 0.053 Uiso 1 1 calc R
H55B H 0.5286 0.4123 0.6357 0.053 Uiso 1 1 calc R
C56 C 0.463(3) 0.3715(4) 0.5682(8) 0.0441(18) Uani 1 1 d .
H56A H 0.3519 0.3672 0.5846 0.053 Uiso 1 1 calc R
H56B H 0.5412 0.3521 0.5886 0.053 Uiso 1 1 calc R
C57 C 0.450(2) 0.3681(4) 0.4937(7) 0.0441(18) Uani 1 1 d .
H57A H 0.4063 0.3424 0.4804 0.053 Uiso 1 1 calc R
H57B H 0.5626 0.3707 0.4779 0.053 Uiso 1 1 calc R
C58 C 0.333(2) 0.3991(4) 0.4606(7) 0.0441(18) Uani 1 1 d .
H58A H 0.3287 0.3969 0.4114 0.053 Uiso 1 1 calc R
H58B H 0.2189 0.3958 0.4741 0.053 Uiso 1 1 calc R
O7 O 0.9857(19) 0.3437(4) 0.4657(7) 0.081(4) Uani 1 1 d .
H7 H 1.0655 0.3330 0.4488 0.121 Uiso 1 1 calc R
C60 C 0.994(5) 0.2893(11) 0.536(2) 0.25(3) Uani 1 1 d .
H60A H 0.9929 0.2694 0.5019 0.369 Uiso 1 1 calc R
H60B H 0.9487 0.2789 0.5761 0.369 Uiso 1 1 calc R
H60C H 1.1083 0.2982 0.5477 0.369 Uiso 1 1 calc R
C59 C 0.910(3) 0.3153(9) 0.5157(11) 0.114(10) Uani 1 1 d .
H59A H 0.8796 0.3303 0.5545 0.137 Uiso 1 1 calc R
H59B H 0.8051 0.3047 0.4932 0.137 Uiso 1 1 calc R

loop_
_atom_site_aniso_label
_atom_site_aniso_U_11
_atom_site_aniso_U_22
_atom_site_aniso_U_33
_atom_site_aniso_U_23
_atom_site_aniso_U_13
_atom_site_aniso_U_12
I1 0.0222(5) 0.0286(6) 0.0459(6) -0.0044(5) -0.0052(4) 0.0044(5)
I2 0.0305(6) 0.0280(5) 0.0334(6) 0.0020(5) 0.0033(4) -0.0086(5)
F1 0.093(8) 0.042(6) 0.044(6) 0.012(5) -0.006(5) -0.011(5)
F2 0.031(5) 0.044(5) 0.080(7) -0.038(5) -0.012(5) -0.004(4)
F3 0.055(6) 0.034(5) 0.049(6) -0.011(4) 0.000(5) 0.001(4)
F4 0.062(7) 0.072(7) 0.082(8) 0.048(6) -0.019(6) -0.004(6)
N1 0.009(6) 0.024(6) 0.009(6) 0.005(5) 0.003(5) -0.002(5)
N2 0.013(6) 0.008(6) 0.036(7) -0.007(5) -0.008(5) 0.004(5)
N3 0.014(6) 0.014(6) 0.012(6) 0.003(5) 0.007(5) 0.003(5)
N4 0.024(7) 0.023(7) 0.028(7) 0.007(6) 0.000(6) 0.011(5)
O1 0.011(5) 0.049(6) 0.028(6) 0.019(5) 0.001(5) 0.003(5)
O2 0.009(5) 0.019(5) 0.051(6) -0.010(5) -0.002(5) 0.001(4)
O3 0.019(6) 0.033(6) 0.041(6) -0.007(5) -0.012(5) 0.012(4)
O4 0.029(6) 0.033(6) 0.035(6) -0.005(5) -0.007(5) -0.006(5)
O5 0.022(6) 0.033(6) 0.040(6) -0.010(5) -0.009(5) 0.002(5)
O6 0.030(7) 0.025(6) 0.049(7) 0.006(5) -0.007(5) -0.007(5)
C1 0.010(3) 0.044(4) 0.032(4) 0.002(3) 0.006(3) -0.003(2)
C2 0.010(3) 0.044(4) 0.032(4) 0.002(3) 0.006(3) -0.003(2)
C3 0.010(3) 0.044(4) 0.032(4) 0.002(3) 0.006(3) -0.003(2)
C4 0.010(3) 0.044(4) 0.032(4) 0.002(3) 0.006(3) -0.003(2)
C5 0.010(3) 0.044(4) 0.032(4) 0.002(3) 0.006(3) -0.003(2)
C6 0.010(3) 0.044(4) 0.032(4) 0.002(3) 0.006(3) -0.003(2)
C7 0.021(6) 0.025(5) 0.014(5) -0.005(5) 0.012(5) -0.001(5)
C8 0.018(4) 0.027(4) 0.020(4) -0.006(3) -0.003(3) 0.002(3)
C9 0.042(4) 0.044(4) 0.026(4) 0.000(3) 0.000(3) 0.016(3)
C10 0.042(4) 0.044(4) 0.026(4) 0.000(3) 0.000(3) 0.016(3)
C11 0.042(4) 0.044(4) 0.026(4) 0.000(3) 0.000(3) 0.016(3)
C12 0.042(4) 0.044(4) 0.026(4) 0.000(3) 0.000(3) 0.016(3)
C13 0.042(4) 0.044(4) 0.026(4) 0.000(3) 0.000(3) 0.016(3)
C14 0.042(4) 0.044(4) 0.026(4) 0.000(3) 0.000(3) 0.016(3)
C15 0.018(4) 0.027(4) 0.020(4) -0.006(3) -0.003(3) 0.002(3)
C16 0.018(4) 0.027(4) 0.020(4) -0.006(3) -0.003(3) 0.002(3)
C17 0.031(4) 0.023(4) 0.041(4) -0.014(3) -0.002(3) 0.005(3)
C18 0.031(4) 0.023(4) 0.041(4) -0.014(3) -0.002(3) 0.005(3)
C19 0.031(4) 0.023(4) 0.041(4) -0.014(3) -0.002(3) 0.005(3)
C20 0.031(4) 0.023(4) 0.041(4) -0.014(3) -0.002(3) 0.005(3)
C21 0.031(4) 0.023(4) 0.041(4) -0.014(3) -0.002(3) 0.005(3)
C22 0.031(4) 0.023(4) 0.041(4) -0.014(3) -0.002(3) 0.005(3)
C23 0.018(4) 0.027(4) 0.020(4) -0.006(3) -0.003(3) 0.002(3)
C24 0.032(4) 0.027(3) 0.026(3) -0.008(3) -0.009(3) -0.002(3)
C25 0.032(4) 0.027(3) 0.026(3) -0.008(3) -0.009(3) -0.002(3)
C26 0.032(4) 0.027(3) 0.026(3) -0.008(3) -0.009(3) -0.002(3)
C27 0.032(4) 0.027(3) 0.026(3) -0.008(3) -0.009(3) -0.002(3)
C28 0.032(4) 0.027(3) 0.026(3) -0.008(3) -0.009(3) -0.002(3)
C29 0.032(4) 0.027(3) 0.026(3) -0.008(3) -0.009(3) -0.002(3)
C30 0.014(3) 0.046(4) 0.026(3) -0.012(3) 0.007(3) -0.008(3)
C31 0.014(3) 0.046(4) 0.026(3) -0.012(3) 0.007(3) -0.008(3)
C32 0.014(3) 0.046(4) 0.026(3) -0.012(3) 0.007(3) -0.008(3)
C33 0.014(3) 0.046(4) 0.026(3) -0.012(3) 0.007(3) -0.008(3)
C34 0.014(3) 0.046(4) 0.026(3) -0.012(3) 0.007(3) -0.008(3)
C35 0.014(3) 0.046(4) 0.026(3) -0.012(3) 0.007(3) -0.008(3)
C36 0.021(6) 0.025(5) 0.014(5) -0.005(5) 0.012(5) -0.001(5)
C37 0.0210(15) 0.0253(4) 0.0141(6) -0.0051(18) 0.0122(4) -0.0012(7)
C38 0.047(4) 0.043(5) 0.025(4) -0.002(3) 0.006(3) 0.002(3)
C39 0.047(4) 0.043(5) 0.025(4) -0.002(3) 0.006(3) 0.002(3)
C40 0.047(4) 0.043(5) 0.025(4) -0.002(3) 0.006(3) 0.002(3)
C41 0.047(4) 0.043(5) 0.025(4) -0.002(3) 0.006(3) 0.002(3)
C42 0.047(4) 0.043(5) 0.025(4) -0.002(3) 0.006(3) 0.002(3)
C43 0.047(4) 0.043(5) 0.025(4) -0.002(3) 0.006(3) 0.002(3)
C44 0.0210(15) 0.0253(4) 0.0141(6) -0.0051(18) 0.0122(4) -0.0012(7)
C45 0.019(9) 0.025(8) 0.012(7) 0.003(6) 0.008(6) 0.002(7)
C46 0.043(4) 0.035(4) 0.034(4) 0.015(3) -0.004(3) -0.008(3)
C47 0.043(4) 0.035(4) 0.034(4) 0.015(3) -0.004(3) -0.008(3)
C48 0.043(4) 0.035(4) 0.034(4) 0.015(3) -0.004(3) -0.008(3)
C49 0.043(4) 0.035(4) 0.034(4) 0.015(3) -0.004(3) -0.008(3)
C50 0.043(4) 0.035(4) 0.034(4) 0.015(3) -0.004(3) -0.008(3)
C51 0.043(4) 0.035(4) 0.034(4) 0.015(3) -0.004(3) -0.008(3)
C52 0.0210(15) 0.0253(4) 0.0141(6) -0.0051(18) 0.0122(4) -0.0012(7)
C53 0.077(5) 0.032(4) 0.023(3) 0.004(3) 0.004(4) 0.003(4)
C54 0.077(5) 0.032(4) 0.023(3) 0.004(3) 0.004(4) 0.003(4)
C55 0.077(5) 0.032(4) 0.023(3) 0.004(3) 0.004(4) 0.003(4)
C56 0.077(5) 0.032(4) 0.023(3) 0.004(3) 0.004(4) 0.003(4)
C57 0.077(5) 0.032(4) 0.023(3) 0.004(3) 0.004(4) 0.003(4)
C58 0.077(5) 0.032(4) 0.023(3) 0.004(3) 0.004(4) 0.003(4)
O7 0.099(13) 0.063(9) 0.082(10) -0.007(8) 0.020(9) -0.033(8)
C60 0.24(5) 0.23(5) 0.24(5) 0.05(4) -0.07(4) 0.16(4)
C59 0.10(2) 0.19(3) 0.054(15) -0.034(18) 0.028(15) 0.04(2)

loop_
_atom_type_symbol
_atom_type_description
_atom_type_scat_dispersion_real
_atom_type_scat_dispersion_imag
_atom_type_scat_source
C C 0.0033 0.0016 'International Tables Vol C Tables 4.2.6.8 and 6.1.1.4'
H H 0.0000 0.0000 'International Tables Vol C Tables 4.2.6.8 and 6.1.1.4'
N N 0.0061 0.0033 'International Tables Vol C Tables 4.2.6.8 and 6.1.1.4'
O O 0.0106 0.0060 'International Tables Vol C Tables 4.2.6.8 and 6.1.1.4'
F F 0.0171 0.0103 'International Tables Vol C Tables 4.2.6.8 and 6.1.1.4'
I I -0.4742 1.8119 'International Tables Vol C Tables 4.2.6.8 and 6.1.1.4'

loop_
_geom_angle_atom_site_label_1
_geom_angle_atom_site_label_2
_geom_angle_atom_site_label_3
_geom_angle
C7 N1 C15 118.3(10)
C7 N1 C8 125.4(10)
C15 N1 C8 115.8(10)
C23 N2 C24 122.1(11)
C36 N3 C37 124.5(10)
C36 N3 C44 119.3(10)
C37 N3 C44 116.0(9)
C52 N4 C53 122.8(12)
C2 C1 C6 122.8(13)
C2 C1 I1 118.0(11)
C6 C1 I1 119.1(10)
C1 C2 C3 115.9(13)
C4 C3 C2 123.3(14)
C3 C4 C5 121.2(14)
C4 C5 C6 119.6(14)
C1 C6 C5 117.0(12)
C1 C6 C7 122.0(12)
C5 C6 C7 120.0(12)
O1 C7 N1 122.6(12)
O1 C7 C6 121.4(12)
N1 C7 C6 115.7(11)
N1 C8 C9 112.7(11)
C14 C9 C10 117.1(14)
C14 C9 C8 123.3(14)
C10 C9 C8 119.6(13)
C11 C10 C9 123.1(14)
C12 C11 C10 115.8(14)
C13 C12 C11 123.8(15)
C12 C13 C14 119.2(14)
C9 C14 C13 120.8(15)
C16 C15 N1 119.6(11)
C16 C15 C23 119.0(12)
N1 C15 C23 121.4(11)
O3 C16 C15 123.4(12)
O3 C16 C17 113.4(11)
C15 C16 C17 123.2(12)
C22 C17 C18 114.2(13)
C22 C17 C16 124.0(14)
C18 C17 C16 121.8(13)
C19 C18 C17 121.3(14)
C20 C19 C18 118.3(14)
C19 C20 C21 125.4(14)
C19 C20 F2 118.2(13)
C21 C20 F2 116.4(13)
C20 C21 C22 113.6(14)
C17 C22 F1 116.9(13)
C17 C22 C21 127.0(15)
F1 C22 C21 115.9(13)
O2 C23 N2 121.3(12)
O2 C23 C15 120.4(12)
N2 C23 C15 118.3(12)
N2 C24 C25 114.6(12)
N2 C24 C29 107.6(11)
C25 C24 C29 112.2(12)
C24 C25 C26 112.5(12)
C27 C26 C25 109.4(12)
C26 C27 C28 114.0(11)
C29 C28 C27 112.1(12)
C28 C29 C24 112.1(12)
C31 C30 C35 115.4(13)
C31 C30 I2 121.3(10)
C35 C30 I2 123.2(10)
C32 C31 C30 122.5(13)
C31 C32 C33 119.8(13)
C34 C33 C32 121.4(15)
C33 C34 C35 119.5(14)
C30 C35 C34 121.2(12)
C30 C35 C36 119.0(13)
C34 C35 C36 119.7(12)
O4 C36 N3 122.5(12)
O4 C36 C35 119.2(12)
N3 C36 C35 118.3(11)
N3 C37 C38 116.0(11)
C43 C38 C39 115.4(14)
C43 C38 C37 121.8(13)
C39 C38 C37 122.6(13)
C40 C39 C38 122.6(15)
C41 C40 C39 120.3(15)
C42 C41 C40 119.4(14)
C41 C42 C43 118.8(15)
C38 C43 C42 123.4(15)
C45 C44 C52 118.4(12)
C45 C44 N3 119.7(11)
C52 C44 N3 121.5(11)
O6 C45 C44 122.8(12)
O6 C45 C46 114.9(11)
C44 C45 C46 122.3(13)
C51 C46 C47 121.5(14)
C51 C46 C45 120.8(13)
C47 C46 C45 117.7(13)
C46 C47 C48 118.0(15)
C47 C48 C49 119.0(15)
F4 C49 C50 118.2(14)
F4 C49 C48 119.2(14)
C50 C49 C48 122.6(14)
C49 C50 C51 116.1(15)
F3 C51 C46 120.9(13)
F3 C51 C50 116.3(14)
C46 C51 C50 122.8(14)
O5 C52 N4 118.4(12)
O5 C52 C44 122.2(12)
N4 C52 C44 118.8(12)
C54 C53 N4 112.4(13)
C54 C53 C58 111.6(13)
N4 C53 C58 107.7(13)
C53 C54 C55 109.7(13)
C56 C55 C54 114.8(15)
C55 C56 C57 108.5(13)
C56 C57 C58 111.0(13)
C53 C58 C57 108.2(14)
C60 C59 O7 118(3)

loop_
_geom_bond_atom_site_label_1
_geom_bond_atom_site_label_2
_geom_bond_distance
I1 C1 2.123(14)
I2 C30 2.072(15)
F1 C22 1.365(17)
F2 C20 1.382(16)
F3 C51 1.332(17)
F4 C49 1.336(17)
N1 C7 1.359(16)
N1 C15 1.451(16)
N1 C8 1.472(16)
N2 C23 1.339(16)
N2 C24 1.468(16)
N3 C36 1.321(16)
N3 C37 1.459(15)
N3 C44 1.473(17)
N4 C52 1.366(17)
N4 C53 1.518(19)
O1 C7 1.211(14)
O2 C23 1.241(15)
O3 C16 1.341(15)
O4 C36 1.257(16)
O5 C52 1.262(16)
O6 C45 1.306(16)
C1 C2 1.385(19)
C1 C6 1.401(19)
C2 C3 1.40(2)
C3 C4 1.312(19)
C4 C5 1.380(18)
C5 C6 1.407(19)
C6 C7 1.490(19)
C8 C9 1.485(19)
C9 C14 1.33(2)
C9 C10 1.40(2)
C10 C11 1.38(2)
C11 C12 1.374(19)
C12 C13 1.305(19)
C13 C14 1.43(2)
C15 C16 1.353(18)
C15 C23 1.468(18)
C16 C17 1.466(19)
C17 C22 1.34(2)
C17 C18 1.42(2)
C18 C19 1.378(19)
C19 C20 1.327(19)
C20 C21 1.36(2)
C21 C22 1.384(19)
C24 C25 1.48(2)
C24 C29 1.528(19)
C25 C26 1.581(19)
C26 C27 1.520(19)
C27 C28 1.57(2)
C28 C29 1.520(19)
C30 C31 1.418(19)
C30 C35 1.42(2)
C31 C32 1.371(19)
C32 C33 1.383(19)
C33 C34 1.35(2)
C34 C35 1.42(2)
C35 C36 1.52(2)
C37 C38 1.465(19)
C38 C43 1.37(2)
C38 C39 1.39(2)
C39 C40 1.39(2)
C40 C41 1.38(2)
C41 C42 1.36(2)
C42 C43 1.42(2)
C44 C45 1.352(18)
C44 C52 1.447(19)
C45 C46 1.520(19)
C46 C51 1.33(2)
C46 C47 1.37(2)
C47 C48 1.40(2)
C48 C49 1.41(2)
C49 C50 1.34(2)
C50 C51 1.41(2)
C53 C54 1.45(2)
C53 C58 1.53(2)
C54 C55 1.51(2)
C55 C56 1.46(2)
C56 C57 1.50(2)
C57 C58 1.54(2)
O7 C59 1.57(3)
C60 C59 1.18(3)

loop_
_geom_torsion_atom_site_label_1
_geom_torsion_atom_site_label_2
_geom_torsion_atom_site_label_3
_geom_torsion_atom_site_label_4
_geom_torsion
C6 C1 C2 C3 3(2)
I1 C1 C2 C3 -178.9(9)
C1 C2 C3 C4 0(2)
C2 C3 C4 C5 -2(2)
C3 C4 C5 C6 0(2)
C2 C1 C6 C5 -5(2)
I1 C1 C6 C5 177.2(9)
C2 C1 C6 C7 -173.6(13)
I1 C1 C6 C7 8.7(18)
C4 C5 C6 C1 3.2(19)
C4 C5 C6 C7 172.0(12)
C15 N1 C7 O1 0.3(18)
C8 N1 C7 O1 172.4(12)
C15 N1 C7 C6 -174.7(11)
C8 N1 C7 C6 -2.6(18)
C1 C6 C7 O1 80.0(17)
C5 C6 C7 O1 -88.2(17)
C1 C6 C7 N1 -104.9(15)
C5 C6 C7 N1 86.9(15)
C7 N1 C8 C9 127.9(13)
C15 N1 C8 C9 -59.8(15)
N1 C8 C9 C14 89.6(18)
N1 C8 C9 C10 -92.9(16)
C14 C9 C10 C11 -2(2)
C8 C9 C10 C11 -179.5(15)
C9 C10 C11 C12 -1(2)
C10 C11 C12 C13 2(2)
C11 C12 C13 C14 0(2)
C10 C9 C14 C13 4(2)
C8 C9 C14 C13 -178.1(15)
C12 C13 C14 C9 -4(2)
C7 N1 C15 C16 91.9(15)
C8 N1 C15 C16 -80.9(15)
C7 N1 C15 C23 -87.1(15)
C8 N1 C15 C23 100.1(14)
N1 C15 C16 O3 176.8(11)
C23 C15 C16 O3 -4(2)
N1 C15 C16 C17 -4(2)
C23 C15 C16 C17 175.4(12)
O3 C16 C17 C22 -70.4(18)
C15 C16 C17 C22 110.0(17)
O3 C16 C17 C18 108.0(15)
C15 C16 C17 C18 -71.5(19)
C22 C17 C18 C19 -1(2)
C16 C17 C18 C19 -179.9(13)
C17 C18 C19 C20 -1(2)
C18 C19 C20 C21 0(2)
C18 C19 C20 F2 -178.2(12)
C19 C20 C21 C22 3(2)
F2 C20 C21 C22 -179.2(12)
C18 C17 C22 F1 -179.5(13)
C16 C17 C22 F1 -1(2)
C18 C17 C22 C21 4(2)
C16 C17 C22 C21 -177.1(13)
C20 C21 C22 C17 -5(2)
C20 C21 C22 F1 178.7(13)
C24 N2 C23 O2 -2.9(19)
C24 N2 C23 C15 178.4(11)
C16 C15 C23 O2 7.0(19)
N1 C15 C23 O2 -174.0(11)
C16 C15 C23 N2 -174.4(12)
N1 C15 C23 N2 4.6(18)
C23 N2 C24 C25 79.3(17)
C23 N2 C24 C29 -155.2(12)
N2 C24 C25 C26 -179.7(12)
C29 C24 C25 C26 57.3(16)
C24 C25 C26 C27 -54.5(17)
C25 C26 C27 C28 50.3(17)
C26 C27 C28 C29 -50.0(18)
C27 C28 C29 C24 50.2(17)
N2 C24 C29 C28 177.7(11)
C25 C24 C29 C28 -55.3(17)
C35 C30 C31 C32 4.7(19)
I2 C30 C31 C32 -177.3(10)
C30 C31 C32 C33 -4(2)
C31 C32 C33 C34 1(2)
C32 C33 C34 C35 1(2)
C31 C30 C35 C34 -2.7(18)
I2 C30 C35 C34 179.4(10)
C31 C30 C35 C36 -178.8(12)
I2 C30 C35 C36 3.3(17)
C33 C34 C35 C30 0(2)
C33 C34 C35 C36 176.2(13)
C37 N3 C36 O4 -178.3(11)
C44 N3 C36 O4 7.4(18)
C37 N3 C36 C35 4.9(18)
C44 N3 C36 C35 -169.3(11)
C30 C35 C36 O4 81.9(16)
C34 C35 C36 O4 -94.2(16)
C30 C35 C36 N3 -101.3(15)
C34 C35 C36 N3 82.6(16)
C36 N3 C37 C38 125.8(13)
C44 N3 C37 C38 -59.8(15)
N3 C37 C38 C43 -92.3(16)
N3 C37 C38 C39 81.8(17)
C43 C38 C39 C40 -2(2)
C37 C38 C39 C40 -176.6(14)
C38 C39 C40 C41 0(2)
C39 C40 C41 C42 2(2)
C40 C41 C42 C43 -3(2)
C39 C38 C43 C42 1(2)
C37 C38 C43 C42 175.9(14)
C41 C42 C43 C38 1(2)
C36 N3 C44 C45 93.0(14)
C37 N3 C44 C45 -81.7(14)
C36 N3 C44 C52 -79.9(15)
C37 N3 C44 C52 105.3(13)
C52 C44 C45 O6 -10.4(19)
N3 C44 C45 O6 176.4(11)
C52 C44 C45 C46 170.7(12)
N3 C44 C45 C46 -2.5(18)
O6 C45 C46 C51 -75.0(18)
C44 C45 C46 C51 104.0(17)
O6 C45 C46 C47 104.0(15)
C44 C45 C46 C47 -77.1(18)
C51 C46 C47 C48 -2(2)
C45 C46 C47 C48 179.5(13)
C46 C47 C48 C49 0(2)
C47 C48 C49 F4 179.7(13)
C47 C48 C49 C50 0(2)
F4 C49 C50 C51 -178.1(13)
C48 C49 C50 C51 2(2)
C47 C46 C51 F3 179.3(13)
C45 C46 C51 F3 -2(2)
C47 C46 C51 C50 3(2)
C45 C46 C51 C50 -177.6(14)
C49 C50 C51 F3 -179.7(13)
C49 C50 C51 C46 -4(2)
C53 N4 C52 O5 -12.1(18)
C53 N4 C52 C44 176.4(11)
C45 C44 C52 O5 12.5(18)
N3 C44 C52 O5 -174.4(11)
C45 C44 C52 N4 -176.3(11)
N3 C44 C52 N4 -3.3(17)
C52 N4 C53 C54 96.6(17)
C52 N4 C53 C58 -140.1(13)
N4 C53 C54 C55 176.6(14)
C58 C53 C54 C55 56(2)
C53 C54 C55 C56 -57(2)
C54 C55 C56 C57 57(2)
C55 C56 C57 C58 -58(2)
C54 C53 C58 C57 -57.6(19)
N4 C53 C58 C57 178.7(12)
C56 C57 C58 C53 58.1(19)
